data_4074757
loop_
_publ_author_name
'Veith, Michael'
'Fr\`eres, Jacqueline'
'Huch, Volker'
'Zimmer, Michael'

_publ_section_title
;
 Synthesis and Characterization of Novel Siloxyalanes
;
_journal_issue 8
_journal_name_full Organometallics
_journal_page_first 1875
_journal_paper_doi 10.1021/om0508637
_journal_volume 25
_journal_year 2006
_chemical_formula_sum 'C24 H62 Al2 O4 Si4'
_chemical_formula_weight 581.06
_chemical_name_systematic
; 
 ? 
;
_space_group_IT_number 60
_symmetry_cell_setting orthorhombic
_symmetry_space_group_name_Hall '-P 2n 2ab'
_symmetry_space_group_name_H-M 'P b c n'
_atom_sites_solution_hydrogens geom
_atom_sites_solution_primary direct
_atom_sites_solution_secondary difmap
_audit_creation_method SHELXL-97
_cell_angle_alpha 90.00
_cell_angle_beta 90.00
_cell_angle_gamma 90.00
_cell_formula_units_Z 4
_cell_length_a 10.480(2)
_cell_length_b 16.344(3)
_cell_length_c 22.310(4)
_cell_measurement_temperature 293(2)
_cell_volume 3821.4(12)
_computing_structure_refinement 'SHELXL-97 (Sheldrick, 1997)'
_computing_structure_solution 'SHELXS-97 (Sheldrick, 1990)'
_diffrn_ambient_temperature 293(2)
_diffrn_measured_fraction_theta_full 0.982
_diffrn_measured_fraction_theta_max 0.982
_diffrn_measurement_device_type 'Stoe IPDS'
_diffrn_measurement_method 'Imaging Plate'
_diffrn_radiation_monochromator graphite
_diffrn_radiation_source 'fine-focus sealed tube'
_diffrn_radiation_type MoK\a
_diffrn_radiation_wavelength 0.71073
_diffrn_reflns_av_R_equivalents 0.0775
_diffrn_reflns_av_sigmaI/netI 0.0327
_diffrn_reflns_limit_h_max 11
_diffrn_reflns_limit_h_min -11
_diffrn_reflns_limit_k_max 18
_diffrn_reflns_limit_k_min -18
_diffrn_reflns_limit_l_max 25
_diffrn_reflns_limit_l_min -25
_diffrn_reflns_number 22383
_diffrn_reflns_theta_full 24.08
_diffrn_reflns_theta_max 24.08
_diffrn_reflns_theta_min 2.31
_exptl_absorpt_coefficient_mu 0.224
_exptl_absorpt_correction_type N/A
_exptl_crystal_density_diffrn 1.010
_exptl_crystal_density_method 'not measured'
_exptl_crystal_F_000 1280
_refine_diff_density_max 0.388
_refine_diff_density_min -0.258
_refine_diff_density_rms 0.053
_refine_ls_extinction_method none
_refine_ls_goodness_of_fit_ref 1.084
_refine_ls_hydrogen_treatment mixed
_refine_ls_matrix_type full
_refine_ls_number_parameters 158
_refine_ls_number_reflns 2979
_refine_ls_number_restraints 0
_refine_ls_restrained_S_all 1.084
_refine_ls_R_factor_all 0.0802
_refine_ls_R_factor_gt 0.0661
_refine_ls_shift/su_max 0.001
_refine_ls_shift/su_mean 0.000
_refine_ls_structure_factor_coef Fsqd
_refine_ls_weighting_details 'calc w=1/[\s^2^(Fo^2^)+(0.0721P)^2^+4.1938P] where P=(Fo^2^+2Fc^2^)/3'
_refine_ls_weighting_scheme calc
_refine_ls_wR_factor_gt 0.1510
_refine_ls_wR_factor_ref 0.1621
_reflns_number_gt 2327
_reflns_number_total 2979
_reflns_threshold_expression >2sigma(I)
_cod_data_source_file om0508637si20051006_055706.cif
_cod_data_source_block shelxs1745
_cod_depositor_comments
;
The following automatic conversions were performed:

'_symmetry_cell_setting' value 'Orthorhombic' changed to
'orthorhombic' according to
/home/saulius/struct/CIF-dictionaries/cif_core.dic dictionary named
'cif_core.dic' version 2.4.1 from 2010-06-29.

Automatic conversion script
Id: cif_fix_values 1715 2011-07-08 13:25:40Z adriana 
;
_cod_original_sg_symbol_H-M Pbcn
_cod_database_code 4074757

loop_
_symmetry_equiv_pos_as_xyz
'x, y, z'
'-x+1/2, -y+1/2, z+1/2'
'-x, y, -z+1/2'
'x+1/2, -y+1/2, -z'
'-x, -y, -z'
'x-1/2, y-1/2, -z-1/2'
'x, -y, z-1/2'
'-x-1/2, y-1/2, z'

loop_
_atom_site_label
_atom_site_type_symbol
_atom_site_fract_x
_atom_site_fract_y
_atom_site_fract_z
_atom_site_U_iso_or_equiv
_atom_site_adp_type
_atom_site_occupancy
_atom_site_symmetry_multiplicity
_atom_site_calc_flag
_atom_site_refinement_flags
Al1 Al 0.08952(9) 0.83035(6) 0.29417(4) 0.0399(3) Uani 1 1 d .
H1 H 0.147(3) 0.7533(19) 0.3201(14) 0.049(9) Uiso 1 1 d .
Si1 Si 0.20979(8) 0.83076(5) 0.16346(4) 0.0412(3) Uani 1 1 d .
Si2 Si 0.20481(10) 1.00777(7) 0.34095(5) 0.0567(3) Uani 1 1 d .
O1 O 0.08477(19) 0.82591(12) 0.21132(9) 0.0379(5) Uani 1 1 d .
O2 O 0.1392(2) 0.92304(16) 0.31842(11) 0.0630(7) Uani 1 1 d .
C1 C 0.1920(3) 0.7504(2) 0.10326(15) 0.0491(8) Uani 1 1 d .
C2 C 0.3171(4) 0.7498(3) 0.06571(19) 0.0724(12) Uani 1 1 d .
H2A H 0.3883 0.7383 0.0915 0.109 Uiso 1 1 calc R
H2B H 0.3289 0.8023 0.0472 0.109 Uiso 1 1 calc R
H2C H 0.3115 0.7084 0.0353 0.109 Uiso 1 1 calc R
C3 C 0.1738(5) 0.6650(2) 0.1318(2) 0.0727(12) Uani 1 1 d .
H3A H 0.2446 0.6532 0.1577 0.109 Uiso 1 1 calc R
H3B H 0.1694 0.6244 0.1008 0.109 Uiso 1 1 calc R
H3C H 0.0962 0.6643 0.1546 0.109 Uiso 1 1 calc R
C4 C 0.0798(4) 0.7690(3) 0.06172(17) 0.0688(11) Uani 1 1 d .
H4A H 0.0021 0.7697 0.0845 0.103 Uiso 1 1 calc R
H4B H 0.0744 0.7276 0.0313 0.103 Uiso 1 1 calc R
H4C H 0.0923 0.8214 0.0432 0.103 Uiso 1 1 calc R
C5 C 0.3542(4) 0.8117(3) 0.20994(18) 0.0704(12) Uani 1 1 d .
H5A H 0.3507 0.7573 0.2261 0.106 Uiso 1 1 calc R
H5B H 0.3572 0.8506 0.2421 0.106 Uiso 1 1 calc R
H5C H 0.4291 0.8174 0.1856 0.106 Uiso 1 1 calc R
C6 C 0.2120(4) 0.9358(2) 0.13091(18) 0.0650(11) Uani 1 1 d .
H6A H 0.1366 0.9440 0.1072 0.097 Uiso 1 1 calc R
H6B H 0.2862 0.9420 0.1060 0.097 Uiso 1 1 calc R
H6C H 0.2145 0.9754 0.1627 0.097 Uiso 1 1 calc R
C7 C 0.2756(4) 0.9905(3) 0.41696(17) 0.0661(11) Uani 1 1 d .
C8 C 0.3401(6) 1.0693(4) 0.4400(2) 0.110(2) Uani 1 1 d .
H8A H 0.2789 1.1131 0.4405 0.165 Uiso 1 1 calc R
H8B H 0.4097 1.0835 0.4140 0.165 Uiso 1 1 calc R
H8C H 0.3717 1.0604 0.4799 0.165 Uiso 1 1 calc R
C9 C 0.3709(7) 0.9198(4) 0.4149(3) 0.145(3) Uani 1 1 d .
H9A H 0.3290 0.8714 0.4006 0.217 Uiso 1 1 calc R
H9B H 0.4038 0.9100 0.4544 0.217 Uiso 1 1 calc R
H9C H 0.4399 0.9336 0.3885 0.217 Uiso 1 1 calc R
C10 C 0.1679(7) 0.9670(4) 0.4618(2) 0.126(3) Uani 1 1 d .
H10A H 0.1074 1.0110 0.4644 0.189 Uiso 1 1 calc R
H10B H 0.2042 0.9571 0.5006 0.189 Uiso 1 1 calc R
H10C H 0.1255 0.9184 0.4480 0.189 Uiso 1 1 calc R
C11 C 0.3362(7) 1.0379(4) 0.2890(2) 0.126(3) Uani 1 1 d .
H11A H 0.3020 1.0472 0.2497 0.189 Uiso 1 1 calc R
H11B H 0.3985 0.9949 0.2873 0.189 Uiso 1 1 calc R
H11C H 0.3758 1.0871 0.3033 0.189 Uiso 1 1 calc R
C12 C 0.0864(7) 1.0913(3) 0.3435(4) 0.139(3) Uani 1 1 d .
H12A H 0.0512 1.0995 0.3042 0.208 Uiso 1 1 calc R
H12B H 0.1270 1.1407 0.3567 0.208 Uiso 1 1 calc R
H12C H 0.0193 1.0771 0.3709 0.208 Uiso 1 1 calc R

loop_
_atom_site_aniso_label
_atom_site_aniso_U_11
_atom_site_aniso_U_22
_atom_site_aniso_U_33
_atom_site_aniso_U_23
_atom_site_aniso_U_13
_atom_site_aniso_U_12
Al1 0.0381(5) 0.0464(6) 0.0351(5) 0.0005(4) -0.0043(4) 0.0002(4)
Si1 0.0381(5) 0.0450(5) 0.0406(5) 0.0008(4) 0.0013(4) -0.0012(4)
Si2 0.0626(7) 0.0550(6) 0.0524(6) -0.0038(4) -0.0108(5) -0.0123(5)
O1 0.0364(11) 0.0419(12) 0.0355(11) -0.0007(8) 0.0008(9) 0.0010(9)
O2 0.0629(16) 0.0668(17) 0.0592(15) -0.0152(12) -0.0063(13) -0.0176(13)
C1 0.0511(19) 0.0458(19) 0.0504(18) -0.0025(15) 0.0082(16) 0.0029(16)
C2 0.072(3) 0.073(3) 0.072(3) -0.010(2) 0.026(2) 0.005(2)
C3 0.088(3) 0.045(2) 0.085(3) -0.0027(19) 0.016(3) 0.002(2)
C4 0.074(3) 0.080(3) 0.053(2) -0.014(2) -0.009(2) 0.000(2)
C5 0.042(2) 0.111(4) 0.058(2) 0.001(2) -0.0063(18) 0.003(2)
C6 0.081(3) 0.047(2) 0.068(2) 0.0018(18) 0.019(2) -0.0098(19)
C7 0.064(3) 0.075(3) 0.059(2) -0.0088(19) -0.0125(19) -0.016(2)
C8 0.129(5) 0.128(5) 0.072(3) -0.024(3) -0.021(3) -0.060(4)
C9 0.138(6) 0.147(6) 0.149(6) -0.016(5) -0.079(5) 0.046(5)
C10 0.169(7) 0.148(5) 0.061(3) 0.003(3) 0.011(4) -0.071(5)
C11 0.179(7) 0.130(5) 0.069(3) -0.019(3) 0.035(4) -0.093(5)
C12 0.125(5) 0.071(3) 0.220(8) -0.009(4) -0.077(5) 0.018(3)

loop_
_atom_type_symbol
_atom_type_description
_atom_type_scat_dispersion_real
_atom_type_scat_dispersion_imag
_atom_type_scat_source
C C 0.0033 0.0016 'International Tables Vol C Tables 4.2.6.8 and 6.1.1.4'
H H 0.0000 0.0000 'International Tables Vol C Tables 4.2.6.8 and 6.1.1.4'
O O 0.0106 0.0060 'International Tables Vol C Tables 4.2.6.8 and 6.1.1.4'
Al Al 0.0645 0.0514 'International Tables Vol C Tables 4.2.6.8 and 6.1.1.4'
Si Si 0.0817 0.0704 'International Tables Vol C Tables 4.2.6.8 and 6.1.1.4'

loop_
_geom_angle_atom_site_label_1
_geom_angle_atom_site_label_2
_geom_angle_atom_site_label_3
_geom_angle
_geom_angle_site_symmetry_1
_geom_angle_site_symmetry_3
O2 Al1 O1 111.33(12) . 3
O2 Al1 O1 111.28(12) . .
O1 Al1 O1 84.55(10) 3 .
O2 Al1 Al1 116.36(10) . 3
O1 Al1 Al1 42.62(7) 3 3
O1 Al1 Al1 42.10(7) . 3
O1 Si1 C5 105.67(15) . .
O1 Si1 C6 107.38(15) . .
C5 Si1 C6 111.2(2) . .
O1 Si1 C1 109.87(13) . .
C5 Si1 C1 111.15(19) . .
C6 Si1 C1 111.38(17) . .
O2 Si2 C12 110.8(2) . .
O2 Si2 C11 110.2(2) . .
C12 Si2 C11 108.7(4) . .
O2 Si2 C7 108.60(17) . .
C12 Si2 C7 110.5(3) . .
C11 Si2 C7 108.0(3) . .
Si1 O1 Al1 136.72(13) . 3
Si1 O1 Al1 127.42(12) . .
Al1 O1 Al1 95.28(10) 3 .
Si2 O2 Al1 172.9(2) . .
C4 C1 C3 109.6(3) . .
C4 C1 C2 108.9(3) . .
C3 C1 C2 108.6(3) . .
C4 C1 Si1 111.7(2) . .
C3 C1 Si1 110.3(3) . .
C2 C1 Si1 107.7(3) . .
C9 C7 C8 110.8(5) . .
C9 C7 C10 107.9(5) . .
C8 C7 C10 108.0(4) . .
C9 C7 Si2 110.3(3) . .
C8 C7 Si2 110.4(3) . .
C10 C7 Si2 109.3(3) . .

loop_
_geom_bond_atom_site_label_1
_geom_bond_atom_site_label_2
_geom_bond_distance
_geom_bond_site_symmetry_2
Al1 O2 1.691(3) .
Al1 O1 1.832(2) 3
Al1 O1 1.850(2) .
Al1 Al1 2.7210(18) 3
Si1 O1 1.692(2) .
Si1 C5 1.861(4) .
Si1 C6 1.864(4) .
Si1 C1 1.888(3) .
Si2 O2 1.626(3) .
Si2 C12 1.846(6) .
Si2 C11 1.866(5) .
Si2 C7 1.873(4) .
O1 Al1 1.832(2) 3
C1 C4 1.528(5) .
C1 C3 1.546(5) .
C1 C2 1.557(5) .
C7 C9 1.528(7) .
C7 C8 1.543(6) .
C7 C10 1.556(7) .
